data_7028602
loop_
_publ_author_name
'Gebhard, M.'
'Hellwig, M.'
'Parala, H.'
'Xu, K.'
'Winter, M.'
'Devi, A.'

_publ_section_title
;
 Indium-tris-guanidinates: a promising class of precursors for water
 assisted atomic layer deposition of In2O3 thin films.
;
_journal_issue 3
_journal_name_full 'Dalton transactions (Cambridge, England : 2003)'
_journal_page_first 937
_journal_page_last 940
_journal_paper_doi 10.1039/c3dt52746h
_journal_volume 43
_journal_year 2014
_chemical_formula_sum 'C33 H72 In N9'
_chemical_formula_weight 709.82
_chemical_name_systematic
;
?
;
_space_group_IT_number 15
_symmetry_cell_setting monoclinic
_symmetry_space_group_name_Hall '-C 2yc'
_symmetry_space_group_name_H-M 'C 1 2/c 1'
_atom_sites_solution_hydrogens geom
_atom_sites_solution_primary direct
_atom_sites_solution_secondary difmap
_audit_creation_method SHELXL-97
_cell_angle_alpha 90.00
_cell_angle_beta 98.503(6)
_cell_angle_gamma 90.00
_cell_formula_units_Z 4
_cell_length_a 16.4523(3)
_cell_length_b 12.8122(14)
_cell_length_c 19.7849(15)
_cell_measurement_reflns_used 1500
_cell_measurement_temperature 111(2)
_cell_measurement_theta_max 27.499
_cell_measurement_theta_min 2.663
_cell_volume 4124.6(6)
_computing_cell_refinement 'CrysAlis RED 1.171.13, Oxford Diffraction'
_computing_data_collection 'CrysAlis CCD 1.171.13, Oxford Diffraction'
_computing_data_reduction 'CrysAlis RED 1.171.13, Oxford Diffraction'
_computing_molecular_graphics SHELXS-97
_computing_publication_material SHELXS-97
_computing_structure_refinement 'SHELXL-97 (Sheldrick, 1997)'
_computing_structure_solution 'SHELXS-97 (Sheldrick, 1990)'
_diffrn_ambient_temperature 111(2)
_diffrn_measured_fraction_theta_full 0.998
_diffrn_measured_fraction_theta_max 0.998
_diffrn_measurement_device_type 'Sapphire2-CCD, Oxford Diffraction'
_diffrn_measurement_method 'omega scans'
_diffrn_radiation_monochromator graphite
_diffrn_radiation_source 'Enhance (Mo) X-ray Source'
_diffrn_radiation_type MoK\a
_diffrn_radiation_wavelength 0.71073
_diffrn_reflns_av_R_equivalents 0.0959
_diffrn_reflns_av_sigmaI/netI 0.0463
_diffrn_reflns_limit_h_max 19
_diffrn_reflns_limit_h_min -19
_diffrn_reflns_limit_k_max 15
_diffrn_reflns_limit_k_min -15
_diffrn_reflns_limit_l_max 23
_diffrn_reflns_limit_l_min -23
_diffrn_reflns_number 32012
_diffrn_reflns_theta_full 25.00
_diffrn_reflns_theta_max 25.00
_diffrn_reflns_theta_min 3.01
_exptl_absorpt_coefficient_mu 0.604
_exptl_absorpt_correction_type none
_exptl_crystal_colour colourless
_exptl_crystal_density_diffrn 1.143
_exptl_crystal_density_method 'not measured'
_exptl_crystal_description prism
_exptl_crystal_F_000 1528
_exptl_crystal_size_max 0.35
_exptl_crystal_size_mid 0.30
_exptl_crystal_size_min 0.27
_refine_diff_density_max 1.213
_refine_diff_density_min -0.573
_refine_diff_density_rms 0.074
_refine_ls_extinction_method none
_refine_ls_goodness_of_fit_ref 1.011
_refine_ls_hydrogen_treatment constr
_refine_ls_matrix_type full
_refine_ls_number_parameters 196
_refine_ls_number_reflns 3638
_refine_ls_number_restraints 0
_refine_ls_restrained_S_all 1.011
_refine_ls_R_factor_all 0.0384
_refine_ls_R_factor_gt 0.0299
_refine_ls_shift/su_max 0.000
_refine_ls_shift/su_mean 0.000
_refine_ls_structure_factor_coef Fsqd
_refine_ls_weighting_details 'calc w=1/[\s^2^(Fo^2^)+(0.0396P)^2^+0.0000P] where P=(Fo^2^+2Fc^2^)/3'
_refine_ls_weighting_scheme calc
_refine_ls_wR_factor_gt 0.0670
_refine_ls_wR_factor_ref 0.0690
_reflns_number_gt 3120
_reflns_number_total 3638
_reflns_threshold_expression >2sigma(I)
_cod_data_source_file c3dt52746h.txt
_cod_data_source_block cvd163
_cod_original_sg_symbol_H-M C2/c
_cod_database_code 7028602

loop_
_symmetry_equiv_pos_as_xyz
'x, y, z'
'-x, y, -z+1/2'
'x+1/2, y+1/2, z'
'-x+1/2, y+1/2, -z+1/2'
'-x, -y, -z'
'x, -y, z-1/2'
'-x+1/2, -y+1/2, -z'
'x+1/2, -y+1/2, z-1/2'

loop_
_atom_site_label
_atom_site_type_symbol
_atom_site_fract_x
_atom_site_fract_y
_atom_site_fract_z
_atom_site_U_iso_or_equiv
_atom_site_adp_type
_atom_site_occupancy
_atom_site_symmetry_multiplicity
_atom_site_calc_flag
_atom_site_refinement_flags
In1 In 0.0000 0.191878(17) 0.2500 0.02043(9) Uani 1 2 d S
N4 N 0.05036(10) 0.03851(13) 0.21746(9) 0.0211(4) Uani 1 1 d .
N1 N -0.02506(10) 0.29659(14) 0.33705(10) 0.0231(4) Uani 1 1 d .
N3 N 0.07947(10) 0.35195(15) 0.42715(10) 0.0257(4) Uani 1 1 d .
N6 N 0.0000 -0.1270(2) 0.2500 0.0313(7) Uani 1 2 d S
N2 N 0.10265(10) 0.23864(14) 0.33364(9) 0.0212(4) Uani 1 1 d .
C1 C 0.05339(12) 0.29571(15) 0.36675(12) 0.0212(5) Uani 1 1 d .
C12 C 0.18186(12) 0.19574(17) 0.36684(12) 0.0249(5) Uani 1 1 d .
H2A H 0.1968 0.2303 0.4123 0.030 Uiso 1 1 calc R
C3 C 0.24833(14) 0.2204(2) 0.32274(14) 0.0370(6) Uani 1 1 d .
H3A H 0.2514 0.2961 0.3163 0.055 Uiso 1 1 calc R
H3B H 0.2347 0.1863 0.2782 0.055 Uiso 1 1 calc R
H3C H 0.3015 0.1947 0.3455 0.055 Uiso 1 1 calc R
C4 C 0.17643(14) 0.07884(19) 0.37794(13) 0.0361(6) Uani 1 1 d .
H4A H 0.1339 0.0643 0.4065 0.054 Uiso 1 1 calc R
H4B H 0.2295 0.0529 0.4007 0.054 Uiso 1 1 calc R
H4C H 0.1623 0.0438 0.3337 0.054 Uiso 1 1 calc R
C5 C 0.15650(14) 0.41015(18) 0.43560(13) 0.0331(6) Uani 1 1 d .
H5A H 0.1804 0.4067 0.3926 0.040 Uiso 1 1 calc R
H5B H 0.1958 0.3770 0.4720 0.040 Uiso 1 1 calc R
C6 C 0.14532(17) 0.5233(2) 0.45391(17) 0.0501(8) Uani 1 1 d .
H6A H 0.1986 0.5589 0.4593 0.075 Uiso 1 1 calc R
H6B H 0.1225 0.5273 0.4969 0.075 Uiso 1 1 calc R
H6C H 0.1076 0.5571 0.4175 0.075 Uiso 1 1 calc R
C7 C 0.04462(14) 0.3248(2) 0.48888(13) 0.0347(6) Uani 1 1 d .
H7A H -0.0144 0.3081 0.4759 0.042 Uiso 1 1 calc R
H7B H 0.0486 0.3862 0.5196 0.042 Uiso 1 1 calc R
C8 C 0.08735(18) 0.2323(3) 0.52783(15) 0.0544(8) Uani 1 1 d .
H8A H 0.0615 0.2182 0.5684 0.082 Uiso 1 1 calc R
H8B H 0.1456 0.2488 0.5418 0.082 Uiso 1 1 calc R
H8C H 0.0824 0.1706 0.4982 0.082 Uiso 1 1 calc R
C9 C -0.08266(12) 0.37904(17) 0.35080(13) 0.0273(5) Uani 1 1 d .
H9A H -0.0576 0.4185 0.3923 0.033 Uiso 1 1 calc R
C10 C -0.16308(15) 0.3297(2) 0.36539(17) 0.0457(8) Uani 1 1 d .
H10A H -0.1515 0.2818 0.4042 0.069 Uiso 1 1 calc R
H10B H -0.1887 0.2911 0.3250 0.069 Uiso 1 1 calc R
H10C H -0.2005 0.3847 0.3763 0.069 Uiso 1 1 calc R
C11 C -0.09837(16) 0.4551(2) 0.29113(15) 0.0450(7) Uani 1 1 d .
H11A H -0.0462 0.4861 0.2831 0.068 Uiso 1 1 calc R
H11B H -0.1356 0.5103 0.3019 0.068 Uiso 1 1 calc R
H11C H -0.1234 0.4177 0.2500 0.068 Uiso 1 1 calc R
C2 C 0.0000 -0.0174(2) 0.2500 0.0253(7) Uani 1 2 d S
C13 C 0.08859(13) -0.00257(17) 0.16044(12) 0.0254(5) Uani 1 1 d .
H13A H 0.0813 -0.0801 0.1588 0.030 Uiso 1 1 calc R
C14 C 0.04905(15) 0.0427(2) 0.09265(13) 0.0384(6) Uani 1 1 d .
H14A H -0.0099 0.0269 0.0856 0.058 Uiso 1 1 calc R
H14B H 0.0745 0.0119 0.0556 0.058 Uiso 1 1 calc R
H14C H 0.0570 0.1185 0.0930 0.058 Uiso 1 1 calc R
C15 C 0.18096(13) 0.0217(2) 0.17205(14) 0.0370(6) Uani 1 1 d .
H15A H 0.2063 -0.0088 0.2156 0.055 Uiso 1 1 calc R
H15B H 0.1891 0.0974 0.1733 0.055 Uiso 1 1 calc R
H15C H 0.2065 -0.0082 0.1347 0.055 Uiso 1 1 calc R
C16 C 0.07678(15) -0.18529(19) 0.26561(16) 0.0417(7) Uani 1 1 d .
H16A H 0.1235 -0.1367 0.2655 0.050 Uiso 1 1 calc R
H16B H 0.0796 -0.2377 0.2292 0.050 Uiso 1 1 calc R
C17 C 0.0853(2) -0.2401(4) 0.3336(2) 0.1060(17) Uani 1 1 d .
H17A H 0.1379 -0.2773 0.3415 0.159 Uiso 1 1 calc R
H17B H 0.0401 -0.2900 0.3336 0.159 Uiso 1 1 calc R
H17C H 0.0834 -0.1886 0.3700 0.159 Uiso 1 1 calc R

loop_
_atom_site_aniso_label
_atom_site_aniso_U_11
_atom_site_aniso_U_22
_atom_site_aniso_U_33
_atom_site_aniso_U_23
_atom_site_aniso_U_13
_atom_site_aniso_U_12
In1 0.01589(13) 0.02005(13) 0.02600(14) 0.000 0.00527(9) 0.000
N4 0.0183(9) 0.0215(9) 0.0247(10) 0.0005(8) 0.0075(8) 0.0012(7)
N1 0.0158(9) 0.0251(10) 0.0285(11) -0.0027(8) 0.0035(8) 0.0032(7)
N3 0.0214(10) 0.0312(10) 0.0254(11) -0.0045(9) 0.0068(8) -0.0035(8)
N6 0.0246(14) 0.0168(14) 0.055(2) 0.000 0.0124(13) 0.000
N2 0.0174(9) 0.0193(9) 0.0269(10) -0.0028(8) 0.0038(8) 0.0014(7)
C1 0.0231(11) 0.0157(11) 0.0255(12) 0.0006(9) 0.0063(9) -0.0015(9)
C12 0.0163(10) 0.0291(12) 0.0283(13) -0.0046(11) 0.0001(9) 0.0033(10)
C3 0.0201(12) 0.0433(15) 0.0482(17) -0.0072(13) 0.0072(11) 0.0026(10)
C4 0.0287(13) 0.0331(13) 0.0445(16) 0.0016(13) -0.0016(11) 0.0083(11)
C5 0.0290(13) 0.0327(14) 0.0390(15) -0.0105(12) 0.0097(11) -0.0064(10)
C6 0.0509(17) 0.0341(15) 0.070(2) -0.0130(15) 0.0230(15) -0.0099(13)
C7 0.0349(14) 0.0411(15) 0.0308(14) -0.0080(12) 0.0135(11) -0.0059(11)
C8 0.0513(18) 0.073(2) 0.0384(17) 0.0112(16) 0.0045(14) -0.0061(16)
C9 0.0205(12) 0.0245(12) 0.0377(14) -0.0093(11) 0.0070(10) 0.0035(9)
C10 0.0248(13) 0.0405(16) 0.076(2) -0.0157(15) 0.0204(13) 0.0024(11)
C11 0.0438(16) 0.0394(16) 0.0521(18) 0.0015(14) 0.0082(13) 0.0196(12)
C2 0.0183(16) 0.0261(17) 0.0311(19) 0.000 0.0019(14) 0.000
C13 0.0269(12) 0.0216(12) 0.0300(14) -0.0035(10) 0.0117(10) 0.0005(9)
C14 0.0407(15) 0.0465(16) 0.0293(15) -0.0040(12) 0.0097(11) 0.0081(12)
C15 0.0274(13) 0.0404(15) 0.0470(17) -0.0041(13) 0.0186(12) 0.0032(11)
C16 0.0364(14) 0.0232(13) 0.070(2) 0.0077(14) 0.0216(13) 0.0078(11)
C17 0.056(2) 0.128(4) 0.138(4) 0.098(3) 0.029(2) 0.027(2)

loop_
_atom_type_symbol
_atom_type_description
_atom_type_scat_dispersion_real
_atom_type_scat_dispersion_imag
_atom_type_scat_source
C C 0.0033 0.0016 'International Tables Vol C Tables 4.2.6.8 and 6.1.1.4'
H H 0.0000 0.0000 'International Tables Vol C Tables 4.2.6.8 and 6.1.1.4'
In In -0.7276 1.3100 'International Tables Vol C Tables 4.2.6.8 and 6.1.1.4'
N N 0.0061 0.0033 'International Tables Vol C Tables 4.2.6.8 and 6.1.1.4'

loop_
_geom_angle_atom_site_label_1
_geom_angle_atom_site_label_2
_geom_angle_atom_site_label_3
_geom_angle
_geom_angle_site_symmetry_1
_geom_angle_site_symmetry_3
N4 In1 N4 59.45(9) 2 .
N4 In1 N2 106.67(6) 2 .
N4 In1 N2 99.95(6) . .
N4 In1 N2 99.95(6) 2 2
N4 In1 N2 106.67(6) . 2
N2 In1 N2 149.31(9) . 2
N4 In1 N1 100.50(6) 2 .
N4 In1 N1 147.66(7) . .
N2 In1 N1 59.21(6) . .
N2 In1 N1 101.47(6) 2 .
N4 In1 N1 147.66(7) 2 2
N4 In1 N1 100.50(6) . 2
N2 In1 N1 101.47(6) . 2
N2 In1 N1 59.21(6) 2 2
N1 In1 N1 107.49(9) . 2
N4 In1 C2 29.72(4) 2 .
N4 In1 C2 29.72(4) . .
N2 In1 C2 105.35(5) . .
N2 In1 C2 105.35(5) 2 .
N1 In1 C2 126.26(5) . .
N1 In1 C2 126.26(5) 2 .
N4 In1 C1 105.74(6) 2 .
N4 In1 C1 125.83(6) . .
N2 In1 C1 29.56(6) . .
N2 In1 C1 127.50(6) 2 .
N1 In1 C1 29.66(6) . .
N1 In1 C1 106.60(6) 2 .
C2 In1 C1 119.55(4) . .
N4 In1 C1 125.83(6) 2 2
N4 In1 C1 105.74(6) . 2
N2 In1 C1 127.50(6) . 2
N2 In1 C1 29.56(6) 2 2
N1 In1 C1 106.60(6) . 2
N1 In1 C1 29.66(6) 2 2
C2 In1 C1 119.55(4) . 2
C1 In1 C1 120.90(9) . 2
C2 N4 C13 123.15(18) . .
C2 N4 In1 92.83(14) . .
C13 N4 In1 138.28(14) . .
C1 N1 C9 122.08(18) . .
C1 N1 In1 93.25(13) . .
C9 N1 In1 139.42(14) . .
C1 N3 C5 120.65(18) . .
C1 N3 C7 118.59(18) . .
C5 N3 C7 117.78(19) . .
C2 N6 C16 120.77(14) . 2
C2 N6 C16 120.77(14) . .
C16 N6 C16 118.5(3) 2 .
C1 N2 C12 123.12(19) . .
C1 N2 In1 93.57(12) . .
C12 N2 In1 137.82(14) . .
N2 C1 N1 113.96(19) . .
N2 C1 N3 124.54(19) . .
N1 C1 N3 121.49(18) . .
N2 C1 In1 56.87(11) . .
N1 C1 In1 57.10(11) . .
N3 C1 In1 178.39(15) . .
N2 C12 C4 111.39(17) . .
N2 C12 C3 109.14(19) . .
C4 C12 C3 110.4(2) . .
N2 C12 H2A 108.6 . .
C4 C12 H2A 108.6 . .
C3 C12 H2A 108.6 . .
C12 C3 H3A 109.5 . .
C12 C3 H3B 109.5 . .
H3A C3 H3B 109.5 . .
C12 C3 H3C 109.5 . .
H3A C3 H3C 109.5 . .
H3B C3 H3C 109.5 . .
C12 C4 H4A 109.5 . .
C12 C4 H4B 109.5 . .
H4A C4 H4B 109.5 . .
C12 C4 H4C 109.5 . .
H4A C4 H4C 109.5 . .
H4B C4 H4C 109.5 . .
N3 C5 C6 112.53(19) . .
N3 C5 H5A 109.1 . .
C6 C5 H5A 109.1 . .
N3 C5 H5B 109.1 . .
C6 C5 H5B 109.1 . .
H5A C5 H5B 107.8 . .
C5 C6 H6A 109.5 . .
C5 C6 H6B 109.5 . .
H6A C6 H6B 109.5 . .
C5 C6 H6C 109.5 . .
H6A C6 H6C 109.5 . .
H6B C6 H6C 109.5 . .
N3 C7 C8 113.4(2) . .
N3 C7 H7A 108.9 . .
C8 C7 H7A 108.9 . .
N3 C7 H7B 108.9 . .
C8 C7 H7B 108.9 . .
H7A C7 H7B 107.7 . .
C7 C8 H8A 109.5 . .
C7 C8 H8B 109.5 . .
H8A C8 H8B 109.5 . .
C7 C8 H8C 109.5 . .
H8A C8 H8C 109.5 . .
H8B C8 H8C 109.5 . .
N1 C9 C11 110.85(19) . .
N1 C9 C10 109.67(18) . .
C11 C9 C10 111.0(2) . .
N1 C9 H9A 108.4 . .
C11 C9 H9A 108.4 . .
C10 C9 H9A 108.4 . .
C9 C10 H10A 109.5 . .
C9 C10 H10B 109.5 . .
H10A C10 H10B 109.5 . .
C9 C10 H10C 109.5 . .
H10A C10 H10C 109.5 . .
H10B C10 H10C 109.5 . .
C9 C11 H11A 109.5 . .
C9 C11 H11B 109.5 . .
H11A C11 H11B 109.5 . .
C9 C11 H11C 109.5 . .
H11A C11 H11C 109.5 . .
H11B C11 H11C 109.5 . .
N4 C2 N4 114.9(3) 2 .
N4 C2 N6 122.56(14) 2 .
N4 C2 N6 122.56(14) . .
N4 C2 In1 57.44(14) 2 .
N4 C2 In1 57.44(14) . .
N6 C2 In1 180.0 . .
N4 C13 C14 111.48(18) . .
N4 C13 C15 109.87(18) . .
C14 C13 C15 109.9(2) . .
N4 C13 H13A 108.5 . .
C14 C13 H13A 108.5 . .
C15 C13 H13A 108.5 . .
C13 C14 H14A 109.5 . .
C13 C14 H14B 109.5 . .
H14A C14 H14B 109.5 . .
C13 C14 H14C 109.5 . .
H14A C14 H14C 109.5 . .
H14B C14 H14C 109.5 . .
C13 C15 H15A 109.5 . .
C13 C15 H15B 109.5 . .
H15A C15 H15B 109.5 . .
C13 C15 H15C 109.5 . .
H15A C15 H15C 109.5 . .
H15B C15 H15C 109.5 . .
N6 C16 C17 113.0(2) . .
N6 C16 H16A 109.0 . .
C17 C16 H16A 109.0 . .
N6 C16 H16B 109.0 . .
C17 C16 H16B 109.0 . .
H16A C16 H16B 107.8 . .
C16 C17 H17A 109.5 . .
C16 C17 H17B 109.5 . .
H17A C17 H17B 109.5 . .
C16 C17 H17C 109.5 . .
H17A C17 H17C 109.5 . .
H17B C17 H17C 109.5 . .

loop_
_geom_bond_atom_site_label_1
_geom_bond_atom_site_label_2
_geom_bond_distance
_geom_bond_site_symmetry_2
In1 N4 2.2627(17) 2
In1 N4 2.2627(17) .
In1 N2 2.2634(17) .
In1 N2 2.2634(17) 2
In1 N1 2.2685(18) .
In1 N1 2.2685(18) 2
In1 C2 2.681(3) .
In1 C1 2.698(2) .
In1 C1 2.698(2) 2
N4 C2 1.331(2) .
N4 C13 1.468(3) .
N1 C1 1.337(3) .
N1 C9 1.471(3) .
N3 C1 1.407(3) .
N3 C5 1.459(3) .
N3 C7 1.466(3) .
N6 C2 1.404(4) .
N6 C16 1.461(3) 2
N6 C16 1.461(3) .
N2 C1 1.333(3) .
N2 C12 1.476(3) .
C12 C4 1.518(3) .
C12 C3 1.529(3) .
C12 H2A 1.0000 .
C3 H3A 0.9800 .
C3 H3B 0.9800 .
C3 H3C 0.9800 .
C4 H4A 0.9800 .
C4 H4B 0.9800 .
C4 H4C 0.9800 .
C5 C6 1.512(3) .
C5 H5A 0.9900 .
C5 H5B 0.9900 .
C6 H6A 0.9800 .
C6 H6B 0.9800 .
C6 H6C 0.9800 .
C7 C8 1.527(4) .
C7 H7A 0.9900 .
C7 H7B 0.9900 .
C8 H8A 0.9800 .
C8 H8B 0.9800 .
C8 H8C 0.9800 .
C9 C11 1.523(4) .
C9 C10 1.532(3) .
C9 H9A 1.0000 .
C10 H10A 0.9800 .
C10 H10B 0.9800 .
C10 H10C 0.9800 .
C11 H11A 0.9800 .
C11 H11B 0.9800 .
C11 H11C 0.9800 .
C2 N4 1.331(2) 2
C13 C14 1.516(3) .
C13 C15 1.535(3) .
C13 H13A 1.0000 .
C14 H14A 0.9800 .
C14 H14B 0.9800 .
C14 H14C 0.9800 .
C15 H15A 0.9800 .
C15 H15B 0.9800 .
C15 H15C 0.9800 .
C16 C17 1.506(4) .
C16 H16A 0.9900 .
C16 H16B 0.9900 .
C17 H17A 0.9800 .
C17 H17B 0.9800 .
C17 H17C 0.9800 .

loop_
_geom_torsion_atom_site_label_1
_geom_torsion_atom_site_label_2
_geom_torsion_atom_site_label_3
_geom_torsion_atom_site_label_4
_geom_torsion
_geom_torsion_site_symmetry_1
_geom_torsion_site_symmetry_4
N4 In1 N4 C2 0.0 2 .
N2 In1 N4 C2 103.57(9) . .
N2 In1 N4 C2 -91.88(9) 2 .
N1 In1 N4 C2 57.54(15) . .
N1 In1 N4 C2 -152.68(8) 2 .
C1 In1 N4 C2 87.84(10) . .
C1 In1 N4 C2 -122.67(8) 2 .
N4 In1 N4 C13 151.4(3) 2 .
N2 In1 N4 C13 -105.0(2) . .
N2 In1 N4 C13 59.6(2) 2 .
N1 In1 N4 C13 -151.02(18) . .
N1 In1 N4 C13 -1.2(2) 2 .
C2 In1 N4 C13 151.4(3) . .
C1 In1 N4 C13 -120.72(19) . .
C1 In1 N4 C13 28.8(2) 2 .
N4 In1 N1 C1 103.41(13) 2 .
N4 In1 N1 C1 55.76(18) . .
N2 In1 N1 C1 0.16(11) . .
N2 In1 N1 C1 -154.06(12) 2 .
N1 In1 N1 C1 -92.99(12) 2 .
C2 In1 N1 C1 87.01(12) . .
C1 In1 N1 C1 -124.02(13) 2 .
N4 In1 N1 C9 -104.4(2) 2 .
N4 In1 N1 C9 -152.09(19) . .
N2 In1 N1 C9 152.3(2) . .
N2 In1 N1 C9 -1.9(2) 2 .
N1 In1 N1 C9 59.2(2) 2 .
C2 In1 N1 C9 -120.8(2) . .
C1 In1 N1 C9 152.1(3) . .
C1 In1 N1 C9 28.1(2) 2 .
N4 In1 N2 C1 -92.63(13) 2 .
N4 In1 N2 C1 -153.54(12) . .
N2 In1 N2 C1 56.45(12) 2 .
N1 In1 N2 C1 -0.16(12) . .
N1 In1 N2 C1 103.49(13) 2 .
C2 In1 N2 C1 -123.55(12) . .
C1 In1 N2 C1 87.66(16) 2 .
N4 In1 N2 C12 59.5(2) 2 .
N4 In1 N2 C12 -1.4(2) . .
N2 In1 N2 C12 -151.4(2) 2 .
N1 In1 N2 C12 152.0(2) . .
N1 In1 N2 C12 -104.4(2) 2 .
C2 In1 N2 C12 28.6(2) . .
C1 In1 N2 C12 152.2(3) . .
C1 In1 N2 C12 -120.2(2) 2 .
C12 N2 C1 N1 -157.75(19) . .
In1 N2 C1 N1 0.26(18) . .
C12 N2 C1 N3 22.9(3) . .
In1 N2 C1 N3 -179.06(19) . .
C12 N2 C1 In1 -158.0(2) . .
C9 N1 C1 N2 -159.2(2) . .
In1 N1 C1 N2 -0.26(18) . .
C9 N1 C1 N3 20.1(3) . .
In1 N1 C1 N3 179.08(18) . .
C9 N1 C1 In1 -159.0(2) . .
C5 N3 C1 N2 41.2(3) . .
C7 N3 C1 N2 -118.8(2) . .
C5 N3 C1 N1 -138.1(2) . .
C7 N3 C1 N1 61.9(3) . .
C5 N3 C1 In1 -109(6) . .
C7 N3 C1 In1 90(6) . .
N4 In1 C1 N2 96.16(13) 2 .
N4 In1 C1 N2 32.77(15) . .
N2 In1 C1 N2 -147.57(12) 2 .
N1 In1 C1 N2 179.7(2) . .
N1 In1 C1 N2 -83.96(13) 2 .
C2 In1 C1 N2 67.49(13) . .
C1 In1 C1 N2 -112.51(13) 2 .
N4 In1 C1 N1 -83.56(13) 2 .
N4 In1 C1 N1 -146.95(12) . .
N2 In1 C1 N1 -179.7(2) . .
N2 In1 C1 N1 32.71(15) 2 .
N1 In1 C1 N1 96.32(14) 2 .
C2 In1 C1 N1 -112.23(12) . .
C1 In1 C1 N1 67.77(12) 2 .
N4 In1 C1 N3 -113(6) 2 .
N4 In1 C1 N3 -176(100) . .
N2 In1 C1 N3 151(6) . .
N2 In1 C1 N3 4(6) 2 .
N1 In1 C1 N3 -29(6) . .
N1 In1 C1 N3 67(6) 2 .
C2 In1 C1 N3 -141(6) . .
C1 In1 C1 N3 39(6) 2 .
C1 N2 C12 C4 106.2(2) . .
In1 N2 C12 C4 -40.0(3) . .
C1 N2 C12 C3 -131.6(2) . .
In1 N2 C12 C3 82.2(2) . .
C1 N3 C5 C6 125.9(2) . .
C7 N3 C5 C6 -73.9(3) . .
C1 N3 C7 C8 83.0(3) . .
C5 N3 C7 C8 -77.7(3) . .
C1 N1 C9 C11 104.6(2) . .
In1 N1 C9 C11 -42.0(3) . .
C1 N1 C9 C10 -132.6(2) . .
In1 N1 C9 C10 80.8(3) . .
C13 N4 C2 N4 -157.7(2) . 2
In1 N4 C2 N4 0.0 . 2
C13 N4 C2 N6 22.3(2) . .
In1 N4 C2 N6 180.0 . .
C13 N4 C2 In1 -157.7(2) . .
C16 N6 C2 N4 48.66(16) 2 2
C16 N6 C2 N4 -131.34(16) . 2
C16 N6 C2 N4 -131.34(16) 2 .
C16 N6 C2 N4 48.66(16) . .
C16 N6 C2 In1 -166(100) 2 .
C16 N6 C2 In1 14(100) . .
N4 In1 C2 N4 180.0 . 2
N2 In1 C2 N4 96.85(10) . 2
N2 In1 C2 N4 -83.15(10) 2 2
N1 In1 C2 N4 34.04(10) . 2
N1 In1 C2 N4 -145.96(10) 2 2
C1 In1 C2 N4 68.65(10) . 2
C1 In1 C2 N4 -111.35(10) 2 2
N4 In1 C2 N4 180.0 2 .
N2 In1 C2 N4 -83.15(10) . .
N2 In1 C2 N4 96.85(10) 2 .
N1 In1 C2 N4 -145.96(10) . .
N1 In1 C2 N4 34.04(10) 2 .
C1 In1 C2 N4 -111.35(10) . .
C1 In1 C2 N4 68.65(10) 2 .
N4 In1 C2 N6 -145(100) 2 .
N4 In1 C2 N6 35(100) . .
N2 In1 C2 N6 -49(100) . .
N2 In1 C2 N6 131(100) 2 .
N1 In1 C2 N6 -111(100) . .
N1 In1 C2 N6 69(100) 2 .
C1 In1 C2 N6 -77(100) . .
C1 In1 C2 N6 103(100) 2 .
C2 N4 C13 C14 106.2(2) . .
In1 N4 C13 C14 -39.1(3) . .
C2 N4 C13 C15 -131.72(19) . .
In1 N4 C13 C15 83.1(2) . .
C2 N6 C16 C17 109.7(3) . .
C16 N6 C16 C17 -70.3(3) 2 .
